data_7045151
loop_
_publ_author_name
'Liu, Fu-Ling'
'Li, Dong'
'Su, Li-Jie'
'Tao, Jun'

_publ_section_title
;
 Reversible three equal-step spin crossover in an iron(ii) Hofmann-type
 metal-organic framework.
;
_journal_issue 5
_journal_name_full 'Dalton transactions (Cambridge, England : 2003)'
_journal_page_first 1407
_journal_page_last 1411
_journal_paper_doi 10.1039/c7dt04205a
_journal_volume 47
_journal_year 2018
_chemical_formula_sum 'C16 Fe N9 Pt'
_chemical_formula_weight 569.19
_space_group_crystal_system orthorhombic
_space_group_IT_number 51
_space_group_name_Hall '-P 2a 2a'
_space_group_name_H-M_alt 'P m m a'
_symmetry_space_group_name_Hall '-P 2a 2a'
_symmetry_space_group_name_H-M 'P m m a'
_audit_creation_method SHELXL-2014/7
_audit_update_record
;
2017-10-21 deposited with the CCDC.
2017-12-22 downloaded from the CCDC.
;
_cell_angle_alpha 90
_cell_angle_beta 90
_cell_angle_gamma 90
_cell_formula_units_Z 4
_cell_length_a 27.4566(6)
_cell_length_b 7.3683(2)
_cell_length_c 14.4844(3)
_cell_measurement_reflns_used 5727
_cell_measurement_temperature 280(2)
_cell_measurement_theta_max 65.6710
_cell_measurement_theta_min 4.4140
_cell_volume 2930.32(12)
_computing_structure_refinement 'SHELXL-2014/7 (Sheldrick, 2014)'
_diffrn_ambient_temperature 280(2)
_diffrn_measured_fraction_theta_full 0.978
_diffrn_measured_fraction_theta_max 0.978
_diffrn_measurement_device_type 'SuperNova, Dual, Cu at zero, Atlas'
_diffrn_radiation_type CuK\a
_diffrn_radiation_wavelength 1.54184
_diffrn_reflns_av_R_equivalents 0.0418
_diffrn_reflns_av_unetI/netI 0.0333
_diffrn_reflns_Laue_measured_fraction_full 0.978
_diffrn_reflns_Laue_measured_fraction_max 0.978
_diffrn_reflns_limit_h_max 27
_diffrn_reflns_limit_h_min -32
_diffrn_reflns_limit_k_max 8
_diffrn_reflns_limit_k_min -8
_diffrn_reflns_limit_l_max 7
_diffrn_reflns_limit_l_min -17
_diffrn_reflns_number 9778
_diffrn_reflns_point_group_measured_fraction_full 0.978
_diffrn_reflns_point_group_measured_fraction_max 0.978
_diffrn_reflns_theta_full 65.723
_diffrn_reflns_theta_max 65.723
_diffrn_reflns_theta_min 3.450
_exptl_absorpt_coefficient_mu 12.885
_exptl_absorpt_correction_T_max 1.00000
_exptl_absorpt_correction_T_min 0.44530
_exptl_absorpt_correction_type multi-scan
_exptl_crystal_colour yellow
_exptl_crystal_density_diffrn 1.290
_exptl_crystal_description rodlike
_exptl_crystal_F_000 1052
_exptl_crystal_size_max 0.100
_exptl_crystal_size_mid 0.050
_exptl_crystal_size_min 0.050
_refine_diff_density_max 2.088
_refine_diff_density_min -1.175
_refine_diff_density_rms 0.173
_refine_ls_extinction_method none
_refine_ls_goodness_of_fit_ref 1.066
_refine_ls_hydrogen_treatment undef
_refine_ls_matrix_type full
_refine_ls_number_parameters 245
_refine_ls_number_reflns 2756
_refine_ls_number_restraints 294
_refine_ls_restrained_S_all 1.064
_refine_ls_R_factor_all 0.0475
_refine_ls_R_factor_gt 0.0462
_refine_ls_shift/su_max 0.002
_refine_ls_shift/su_mean 0.000
_refine_ls_structure_factor_coef Fsqd
_refine_ls_weighting_details 'w=1/[\s^2^(Fo^2^)+(0.0783P)^2^+15.7556P] where P=(Fo^2^+2Fc^2^)/3'
_refine_ls_weighting_scheme calc
_refine_ls_wR_factor_gt 0.1235
_refine_ls_wR_factor_ref 0.1252
_reflns_Friedel_coverage 0.000
_reflns_number_gt 2623
_reflns_number_total 2756
_reflns_threshold_expression 'I > 2\s(I)'
_cod_data_source_file c7dt04205a2.cif
_cod_data_source_block p-280K
_cod_depositor_comments 'Adding full bibliography for 7045151--7045154.cif.'
_cod_database_code 7045151
_shelx_shelxl_version_number 2014/7
_shelx_space_group_comment
;
The symmetry employed for this shelxl refinement is uniquely defined
by the following loop, which should always be used as a source of
symmetry information in preference to the above space-group names.
They are only intended as comments.
;
_shelx_estimated_absorpt_t_min 0.359
_shelx_estimated_absorpt_t_max 0.565

loop_
_space_group_symop_operation_xyz
'x, y, z'
'-x+1/2, -y, z'
'-x, y, -z'
'x+1/2, -y, -z'
'-x, -y, -z'
'x-1/2, y, -z'
'x, -y, z'
'-x-1/2, y, z'

loop_
_atom_site_label
_atom_site_type_symbol
_atom_site_fract_x
_atom_site_fract_y
_atom_site_fract_z
_atom_site_U_iso_or_equiv
_atom_site_adp_type
_atom_site_occupancy
_atom_site_site_symmetry_order
_atom_site_calc_flag
_atom_site_refinement_flags_posn
_atom_site_refinement_flags_adp
_atom_site_refinement_flags_occupancy
Pt1 Pt 0.62278(2) 0.5000 1.06475(2) 0.02027(18) Uani 1 2 d S T P
Fe2 Fe 0.5000 0.0000 1.0000 0.0160(4) Uani 1 4 d S T P
Fe1 Fe 0.7500 1.0000 1.13027(12) 0.0229(4) Uani 1 4 d S T P
N12 N 0.5508(2) 0.1978(9) 1.0036(6) 0.0602(16) Uani 1 1 d . U .
C25 C 0.5770(3) 0.3064(11) 1.0249(7) 0.0544(17) Uani 1 1 d . U .
N11 N 0.6964(3) 0.7956(10) 1.1260(7) 0.0735(19) Uani 1 1 d . U .
C4 C 0.7500 1.0000 0.8248(9) 0.042(2) Uani 1 4 d S TU P
C24 C 0.6686(3) 0.6885(12) 1.1053(8) 0.066(2) Uani 1 1 d . U .
C9 C 0.7500 1.0000 0.4352(8) 0.040(2) Uani 1 4 d S TU P
N6 N 0.5199(5) 0.0000 0.8652(11) 0.0357(17) Uani 0.5 2 d S TU P
N5 N 0.7336(5) 1.0000 0.2736(10) 0.037(2) Uani 0.5 2 d S TU P
C3 C 0.7020(7) 1.0000 0.7958(12) 0.042(2) Uani 0.5 2 d S TU P
C2 C 0.6648(7) 1.0000 0.8628(12) 0.040(2) Uani 0.5 2 d S TU P
C22 C 0.4348(7) 0.0000 0.8243(13) 0.0353(18) Uani 0.5 2 d S TU P
N1 N 0.7246(5) 1.0000 0.9819(9) 0.033(3) Uani 0.5 2 d S TU P
N4 N 0.7179(6) 1.0000 0.6269(10) 0.044(2) Uani 0.5 2 d S TU P
C11 C 0.6870(7) 1.0000 0.2959(12) 0.038(2) Uani 0.5 2 d S TU P
N10 N 0.4696(6) 0.0000 0.4910(11) 0.042(2) Uani 0.5 2 d S TU P
C13 C 0.5669(7) 0.0000 0.8383(13) 0.0363(19) Uani 0.5 2 d S TU P
C6 C 0.6859(7) 1.0000 0.6996(13) 0.045(2) Uani 0.5 2 d S TU P
C20 C 0.4561(7) 0.0000 0.6626(13) 0.0387(18) Uani 0.5 2 d S TU P
C8 C 0.7048(7) 1.0000 0.4610(13) 0.041(2) Uani 0.5 2 d S TU P
C7 C 0.6879(8) 1.0000 0.5528(13) 0.044(2) Uani 0.5 2 d S TU P
C14 C 0.5813(7) 0.0000 0.7488(13) 0.037(2) Uani 0.5 2 d S TU P
C21 C 0.4197(7) 0.0000 0.7299(13) 0.037(2) Uani 0.5 2 d S TU P
C15 C 0.5456(7) 0.0000 0.6766(13) 0.037(2) Uani 0.5 2 d S TU P
C19 C 0.4400(8) 0.0000 0.4188(13) 0.044(2) Uani 0.5 2 d S TU P
C18 C 0.4389(8) 0.0000 0.5645(12) 0.042(2) Uani 0.5 2 d S TU P
C1 C 0.6792(7) 1.0000 0.9567(12) 0.036(2) Uani 0.5 2 d S TU P
C12 C 0.6699(7) 1.0000 0.3884(12) 0.039(2) Uani 0.5 2 d S TU P
N9 N 0.3945(7) 0.0000 0.4492(11) 0.047(2) Uani 0.5 2 d S TU P
N3 N 0.6436(7) 1.0000 0.5790(11) 0.049(2) Uani 0.5 2 d S TU P
N2 N 0.6391(7) 1.0000 0.6736(11) 0.049(2) Uani 0.5 2 d S TU P
N8 N 0.3931(7) 0.0000 0.5447(12) 0.047(2) Uani 0.5 2 d S TU P
C10 C 0.7327(7) 1.0000 0.3399(13) 0.039(2) Uani 0.5 2 d S TU P
C16 C 0.5002(4) 0.0000 0.6969(7) 0.0396(15) Uani 1 2 d S TU P
N7 N 0.4800(6) 0.0000 0.8489(13) 0.0358(17) Uani 0.5 2 d S TU P
C23 C 0.5145(7) 0.0000 0.7824(13) 0.0374(16) Uani 0.5 2 d S TU P
C17 C 0.4860(8) 0.0000 0.8025(16) 0.0366(16) Uani 0.5 2 d S TU P
C5 C 0.7413(7) 1.0000 0.9190(11) 0.042(3) Uani 0.5 2 d S TU P

loop_
_atom_site_aniso_label
_atom_site_aniso_U_11
_atom_site_aniso_U_22
_atom_site_aniso_U_33
_atom_site_aniso_U_23
_atom_site_aniso_U_13
_atom_site_aniso_U_12
Pt1 0.0139(2) 0.0171(2) 0.0298(3) 0.000 -0.00423(12) 0.000
Fe2 0.0122(8) 0.0167(8) 0.0190(8) 0.000 -0.0036(7) 0.000
Fe1 0.0350(11) 0.0173(9) 0.0164(9) 0.000 0.000 0.000
N12 0.033(3) 0.034(3) 0.113(4) -0.014(3) -0.030(3) 0.004(2)
C25 0.029(3) 0.032(3) 0.102(4) -0.008(3) -0.027(3) 0.007(3)
N11 0.054(3) 0.038(3) 0.129(5) -0.003(3) -0.052(3) -0.004(3)
C4 0.026(5) 0.082(6) 0.019(4) 0.000 0.000 0.000
C24 0.045(3) 0.035(3) 0.119(5) 0.000(4) -0.048(4) 0.000(3)
C9 0.026(4) 0.074(5) 0.021(4) 0.000 0.000 0.000
N6 0.021(3) 0.060(4) 0.026(3) 0.000 -0.003(3) 0.000
N5 0.025(4) 0.066(5) 0.019(4) 0.000 0.002(3) 0.000
C3 0.026(4) 0.081(5) 0.019(4) 0.000 -0.001(3) 0.000
C2 0.024(4) 0.076(5) 0.018(4) 0.000 -0.001(4) 0.000
C22 0.020(3) 0.061(4) 0.024(4) 0.000 -0.003(3) 0.000
N1 0.019(5) 0.068(7) 0.013(5) 0.000 0.001(4) 0.000
N4 0.027(4) 0.086(5) 0.018(4) 0.000 -0.001(3) 0.000
C11 0.025(4) 0.070(5) 0.020(4) 0.000 0.001(3) 0.000
N10 0.023(4) 0.080(5) 0.024(4) 0.000 -0.005(4) 0.000
C13 0.021(3) 0.060(4) 0.027(4) 0.000 -0.003(3) 0.000
C6 0.028(4) 0.087(5) 0.020(3) 0.000 0.000(3) 0.000
C20 0.024(3) 0.068(4) 0.024(3) 0.000 -0.004(3) 0.000
C8 0.026(4) 0.077(5) 0.019(3) 0.000 0.000(3) 0.000
C7 0.028(4) 0.085(5) 0.020(3) 0.000 0.001(3) 0.000
C14 0.022(4) 0.061(5) 0.028(4) 0.000 -0.004(4) 0.000
C21 0.022(4) 0.065(5) 0.023(4) 0.000 -0.003(4) 0.000
C15 0.023(4) 0.062(5) 0.028(4) 0.000 -0.005(4) 0.000
C19 0.024(4) 0.083(6) 0.025(4) 0.000 -0.003(4) 0.000
C18 0.024(4) 0.078(5) 0.025(4) 0.000 -0.003(3) 0.000
C1 0.021(4) 0.071(6) 0.016(4) 0.000 -0.001(4) 0.000
C12 0.025(4) 0.073(5) 0.019(4) 0.000 0.001(3) 0.000
N9 0.027(4) 0.087(6) 0.027(4) 0.000 -0.003(4) 0.000
N3 0.031(4) 0.093(5) 0.022(4) 0.000 0.000(4) 0.000
N2 0.032(4) 0.094(5) 0.022(4) 0.000 0.000(4) 0.000
N8 0.028(4) 0.085(5) 0.027(4) 0.000 -0.003(4) 0.000
C10 0.026(4) 0.070(5) 0.021(4) 0.000 0.000(3) 0.000
C16 0.024(3) 0.065(4) 0.029(3) 0.000 -0.006(3) 0.000
N7 0.021(3) 0.061(4) 0.026(3) 0.000 -0.004(3) 0.000
C23 0.023(3) 0.062(4) 0.028(3) 0.000 -0.003(3) 0.000
C17 0.022(3) 0.061(4) 0.027(3) 0.000 -0.004(3) 0.000
C5 0.026(6) 0.081(6) 0.018(5) 0.000 -0.004(4) 0.000

loop_
_atom_type_symbol
_atom_type_description
_atom_type_scat_dispersion_real
_atom_type_scat_dispersion_imag
_atom_type_scat_source
C C 0.0181 0.0091 'International Tables Vol C Tables 4.2.6.8 and 6.1.1.4'
Fe Fe -1.1336 3.1974 'International Tables Vol C Tables 4.2.6.8 and 6.1.1.4'
N N 0.0311 0.0180 'International Tables Vol C Tables 4.2.6.8 and 6.1.1.4'
Pt Pt -4.5932 6.9264 'International Tables Vol C Tables 4.2.6.8 and 6.1.1.4'

loop_
_geom_angle_atom_site_label_1
_geom_angle_atom_site_label_2
_geom_angle_atom_site_label_3
_geom_angle
_geom_angle_site_symmetry_1
_geom_angle_site_symmetry_3
C24 Pt1 C24 90.0(5) 7_565 .
C24 Pt1 C25 179.1(3) 7_565 7_565
C24 Pt1 C25 89.1(3) . 7_565
C24 Pt1 C25 89.1(3) 7_565 .
C24 Pt1 C25 179.1(3) . .
C25 Pt1 C25 91.8(4) 7_565 .
N12 Fe2 N12 180.0 . 5_657
N12 Fe2 N12 92.5(4) . 7
N12 Fe2 N12 87.5(4) 5_657 7
N12 Fe2 N12 87.5(4) . 3_657
N12 Fe2 N12 92.5(4) 5_657 3_657
N12 Fe2 N12 180.0(5) 7 3_657
N12 Fe2 N6 99.3(4) . 5_657
N12 Fe2 N6 80.7(4) 5_657 5_657
N12 Fe2 N6 99.3(4) 7 5_657
N12 Fe2 N6 80.7(4) 3_657 5_657
N12 Fe2 N6 80.7(4) . .
N12 Fe2 N6 99.3(4) 5_657 .
N12 Fe2 N6 80.7(4) 7 .
N12 Fe2 N6 99.3(4) 3_657 .
N6 Fe2 N6 180.0 5_657 .
N12 Fe2 N7 78.9(4) . 5_657
N12 Fe2 N7 101.1(4) 5_657 5_657
N12 Fe2 N7 78.9(4) 7 5_657
N12 Fe2 N7 101.1(4) 3_657 5_657
N6 Fe2 N7 29.7(6) 5_657 5_657
N6 Fe2 N7 150.3(6) . 5_657
N12 Fe2 N7 101.1(4) . .
N12 Fe2 N7 78.9(4) 5_657 .
N12 Fe2 N7 101.1(4) 7 .
N12 Fe2 N7 78.9(4) 3_657 .
N6 Fe2 N7 150.3(6) 5_657 .
N6 Fe2 N7 29.7(6) . .
N7 Fe2 N7 180.0 5_657 .
N11 Fe1 N11 176.6(6) . 2_675
N11 Fe1 N11 88.6(4) . 8_755
N11 Fe1 N11 91.3(4) 2_675 8_755
N11 Fe1 N11 91.3(4) . 7_575
N11 Fe1 N11 88.6(4) 2_675 7_575
N11 Fe1 N11 176.6(6) 8_755 7_575
N11 Fe1 N5 100.2(4) . 2_676
N11 Fe1 N5 83.2(4) 2_675 2_676
N11 Fe1 N5 83.2(4) 8_755 2_676
N11 Fe1 N5 100.2(4) 7_575 2_676
N11 Fe1 N5 83.2(4) . 1_556
N11 Fe1 N5 100.2(4) 2_675 1_556
N11 Fe1 N5 100.2(4) 8_755 1_556
N11 Fe1 N5 83.2(4) 7_575 1_556
N5 Fe1 N5 24.4(8) 2_676 1_556
N11 Fe1 N1 75.9(4) . .
N11 Fe1 N1 100.8(4) 2_675 .
N11 Fe1 N1 100.8(4) 8_755 .
N11 Fe1 N1 75.9(4) 7_575 .
N5 Fe1 N1 174.2(5) 2_676 .
N5 Fe1 N1 149.8(5) 1_556 .
N11 Fe1 N1 100.8(4) . 2_675
N11 Fe1 N1 75.9(4) 2_675 2_675
N11 Fe1 N1 75.9(4) 8_755 2_675
N11 Fe1 N1 100.8(4) 7_575 2_675
N5 Fe1 N1 149.8(5) 2_676 2_675
N5 Fe1 N1 174.2(5) 1_556 2_675
N1 Fe1 N1 35.9(7) . 2_675
C25 N12 Fe2 165.4(9) . .
N12 C25 Pt1 179.0(10) . .
C24 N11 Fe1 166.4(11) . .
C5 C4 C5 20.0(16) . 2_675
C5 C4 C3 117.6(12) . 2_675
C5 C4 C3 97.7(12) 2_675 2_675
C5 C4 C3 97.7(12) . .
C5 C4 C3 117.6(12) 2_675 .
C3 C4 C3 144.7(18) 2_675 .
N11 C24 Pt1 177.2(12) . .
C8 C9 C8 146(2) 2_675 .
C8 C9 C10 125.7(13) 2_675 .
C8 C9 C10 87.8(12) . .
C8 C9 C10 87.8(12) 2_675 2_675
C8 C9 C10 125.7(13) . 2_675
C10 C9 C10 37.9(15) . 2_675
N7 N6 C23 70.7(16) . .
N7 N6 C17 32.1(11) . .
C23 N6 C17 38.6(13) . .
N7 N6 C13 151.0(19) . .
C23 N6 C13 80.3(15) . .
C17 N6 C13 118.9(18) . .
N7 N6 Fe2 86.6(13) . .
C23 N6 Fe2 157.2(15) . .
C17 N6 Fe2 118.7(15) . .
C13 N6 Fe2 122.5(12) . .
N5 N5 C10 91.4(14) 2_675 .
N5 N5 C11 165.8(10) 2_675 .
C10 N5 C11 74.3(16) . .
N5 N5 C10 46.1(10) 2_675 2_675
C10 N5 C10 45.3(18) . 2_675
C11 N5 C10 119.7(15) . 2_675
N5 N5 Fe1 77.8(4) 2_675 1_554
C10 N5 Fe1 169.2(16) . 1_554
C11 N5 Fe1 116.4(12) . 1_554
C10 N5 Fe1 123.9(12) 2_675 1_554
C4 C3 C2 118.9(16) . .
C4 C3 C6 125.3(17) . .
C2 C3 C6 115.9(17) . .
C3 C2 C1 117.3(17) . .
N7 C22 C21 122.9(18) . .
N7 C22 C17 28.7(9) . .
C21 C22 C17 94.2(16) . .
C5 N1 C1 100.4(16) . .
C5 N1 C5 19.2(16) . 2_675
C1 N1 C5 119.6(15) . 2_675
C5 N1 N1 63.3(13) . 2_675
C1 N1 N1 163.7(10) . 2_675
C5 N1 N1 44.1(10) 2_675 2_675
C5 N1 Fe1 135.4(15) . .
C1 N1 Fe1 124.3(12) . .
C5 N1 Fe1 116.2(12) 2_675 .
N1 N1 Fe1 72.0(4) 2_675 .
C7 N4 C6 102.7(16) . .
C7 N4 N4 127.5(11) . 2_675
C6 N4 N4 129.8(10) . 2_675
N5 C11 C10 41.1(11) . .
N5 C11 C12 123.5(17) . .
C10 C11 C12 82.4(14) . .
C19 N10 C18 103.8(16) . .
C19 N10 N10 136.7(19) . 5_656
C18 N10 N10 119.5(17) . 5_656
N6 C13 C14 123.8(17) . .
N6 C13 C23 46.2(11) . .
C14 C13 C23 77.6(14) . .
N2 C6 N4 113.4(17) . .
N2 C6 C3 123.9(18) . .
N4 C6 C3 122.6(18) . .
C16 C20 C21 113.4(15) . .
C16 C20 C18 130.7(17) . .
C21 C20 C18 115.9(17) . .
C9 C8 C7 126.0(18) . .
C9 C8 C12 115.6(16) . .
C7 C8 C12 118.4(18) . .
C9 C8 C10 49.6(10) . .
C7 C8 C10 175.7(17) . .
C12 C8 C10 66.0(12) . .
N3 C7 N4 110.2(17) . .
N3 C7 C8 126.6(19) . .
N4 C7 C8 123.2(19) . .
C13 C14 C15 119.8(17) . .
C13 C14 C23 58.2(12) . .
C15 C14 C23 61.6(12) . .
C13 C14 N2 141.5(15) . 1_545
C15 C14 N2 98.7(14) . 1_545
C23 C14 N2 160.4(13) . 1_545
C20 C21 C22 117.4(17) . .
C16 C15 C14 119.9(17) . .
C16 C15 C19 119.4(17) . 5_656
C14 C15 C19 120.7(18) . 5_656
C16 C15 C23 47.6(10) . .
C14 C15 C23 72.3(13) . .
C19 C15 C23 167.0(17) 5_656 .
N9 C19 N10 108.4(17) . .
N9 C19 C15 125.5(18) . 5_656
N10 C19 C15 126.1(19) . 5_656
N8 C18 N10 115.5(17) . .
N8 C18 C20 121.3(18) . .
N10 C18 C20 123.2(18) . .
N1 C1 C2 122.5(17) . .
N1 C1 C5 34.0(9) . .
C2 C1 C5 88.5(13) . .
C11 C12 C8 118.3(17) . .
C11 C12 C10 48.5(11) . .
C8 C12 C10 69.9(12) . .
N3 N9 C19 139.2(19) 5_666 .
N3 N9 N8 109.7(19) 5_666 .
C19 N9 N8 111.1(17) . .
N9 N3 C7 141(2) 5_666 .
N9 N3 N2 106.2(19) 5_666 .
C7 N3 N2 112.5(18) . .
C6 N2 N3 101.2(17) . .
C6 N2 C14 129.2(14) . 1_565
N3 N2 C14 129.6(15) . 1_565
C18 N8 N9 101.2(17) . .
C10 C10 N5 88.6(14) 2_675 .
C10 C10 N5 46.1(10) 2_675 2_675
N5 C10 N5 42.4(15) . 2_675
C10 C10 C11 153.1(10) 2_675 .
N5 C10 C11 64.5(15) . .
N5 C10 C11 107.0(15) 2_675 .
C10 C10 C9 71.1(7) 2_675 .
N5 C10 C9 160(2) . .
N5 C10 C9 117.2(14) 2_675 .
C11 C10 C9 135.8(15) . .
C10 C10 C12 157.8(8) 2_675 .
N5 C10 C12 113.6(17) . .
N5 C10 C12 156.1(15) 2_675 .
C11 C10 C12 49.1(11) . .
C9 C10 C12 86.7(11) . .
C10 C10 C8 113.6(8) 2_675 .
N5 C10 C8 157.8(19) . .
N5 C10 C8 159.7(15) 2_675 .
C11 C10 C8 93.3(13) . .
C9 C10 C8 42.6(8) . .
C12 C10 C8 44.2(9) . .
C15 C16 C23 85.8(14) . .
C15 C16 C20 144.4(14) . .
C23 C16 C20 129.8(15) . .
C15 C16 C17 117.6(14) . .
C23 C16 C17 31.8(10) . .
C20 C16 C17 98.0(13) . .
C17 N7 N6 88(3) . .
C17 N7 C22 88(3) . .
N6 N7 C22 176(2) . .
C17 N7 C23 31(2) . .
N6 N7 C23 57.7(14) . .
C22 N7 C23 118.5(19) . .
C17 N7 Fe2 152(3) . .
N6 N7 Fe2 63.7(12) . .
C22 N7 Fe2 120.1(14) . .
C23 N7 Fe2 121.5(13) . .
C17 C23 N6 77(2) . .
C17 C23 C16 93(2) . .
N6 C23 C16 170(2) . .
C17 C23 N7 25.1(18) . .
N6 C23 N7 51.6(13) . .
C16 C23 N7 118.0(18) . .
C17 C23 C13 130(3) . .
N6 C23 C13 53.6(12) . .
C16 C23 C13 136.9(17) . .
N7 C23 C13 105.1(15) . .
C17 C23 C15 140(3) . .
N6 C23 C15 143.8(18) . .
C16 C23 C15 46.6(10) . .
N7 C23 C15 164.6(18) . .
C13 C23 C15 90.2(13) . .
C17 C23 C14 174(3) . .
N6 C23 C14 97.7(15) . .
C16 C23 C14 92.7(13) . .
N7 C23 C14 149.3(17) . .
C13 C23 C14 44.2(10) . .
C15 C23 C14 46.1(9) . .
N7 C17 C23 124(4) . .
N7 C17 N6 59(2) . .
C23 C17 N6 65(2) . .
N7 C17 C22 64(2) . .
C23 C17 C22 172(3) . .
N6 C17 C22 123(2) . .
N7 C17 C16 179(3) . .
C23 C17 C16 55(2) . .
N6 C17 C16 120.0(18) . .
C22 C17 C16 117.0(16) . .
C5 C5 N1 116.7(13) 2_675 .
C5 C5 N1 44.2(10) 2_675 2_675
N1 C5 N1 72.5(17) . 2_675
C5 C5 C4 80.0(8) 2_675 .
N1 C5 C4 163.3(19) . .
N1 C5 C4 124.2(16) 2_675 .
C5 C5 C1 162.2(8) 2_675 .
N1 C5 C1 45.6(12) . .
N1 C5 C1 118.1(13) 2_675 .
C4 C5 C1 117.7(12) . .

loop_
_geom_bond_atom_site_label_1
_geom_bond_atom_site_label_2
_geom_bond_distance
_geom_bond_site_symmetry_2
Pt1 C24 1.964(8) 7_565
Pt1 C24 1.964(8) .
Pt1 C25 1.987(8) 7_565
Pt1 C25 1.987(8) .
Fe2 N12 2.017(7) .
Fe2 N12 2.018(7) 5_657
Fe2 N12 2.018(7) 7
Fe2 N12 2.018(7) 3_657
Fe2 N6 2.027(16) 5_657
Fe2 N6 2.027(16) .
Fe2 N7 2.257(18) 5_657
Fe2 N7 2.257(18) .
Fe1 N11 2.107(8) .
Fe1 N11 2.107(8) 2_675
Fe1 N11 2.107(8) 8_755
Fe1 N11 2.107(8) 7_575
Fe1 N5 2.124(15) 2_676
Fe1 N5 2.124(15) 1_556
Fe1 N1 2.260(14) .
Fe1 N1 2.260(14) 2_675
N12 C25 1.120(10) .
N11 C24 1.138(11) .
C4 C5 1.39(2) .
C4 C5 1.39(2) 2_675
C4 C3 1.38(2) 2_675
C4 C3 1.38(2) .
C9 C8 1.30(2) 2_675
C9 C8 1.30(2) .
C9 C10 1.46(2) .
C9 C10 1.46(2) 2_675
N6 N7 1.12(2) .
N6 C23 1.21(3) .
N6 C17 1.30(3) .
N6 C13 1.35(2) .
N5 N5 0.90(3) 2_675
N5 C10 0.96(2) .
N5 C11 1.32(2) .
N5 C10 1.33(2) 2_675
N5 Fe1 2.124(15) 1_554
C3 C2 1.41(3) .
C3 C6 1.46(3) .
C2 C1 1.42(2) .
C22 N7 1.29(2) .
C22 C21 1.43(3) .
C22 C17 1.44(3) .
N1 C5 1.02(2) .
N1 C1 1.30(2) .
N1 C5 1.31(2) 2_675
N1 N1 1.39(3) 2_675
N4 C7 1.35(3) .
N4 C6 1.37(2) .
N4 N4 1.76(3) 2_675
C11 C10 1.41(3) .
C11 C12 1.42(3) .
N10 C19 1.33(2) .
N10 C18 1.36(3) .
N10 N10 1.69(3) 5_656
C13 C14 1.36(3) .
C13 C23 1.65(3) .
C6 N2 1.34(3) .
C20 C16 1.31(2) .
C20 C21 1.40(3) .
C20 C18 1.50(3) .
C8 C7 1.41(3) .
C8 C12 1.42(3) .
C8 C10 1.91(3) .
C7 N3 1.27(3) .
C14 C15 1.44(3) .
C14 C23 1.90(3) .
C14 N2 1.92(3) 1_545
C15 C16 1.28(2) .
C15 C19 1.44(3) 5_656
C15 C23 1.75(3) .
C19 N9 1.32(3) .
C19 C15 1.44(3) 5_656
C18 N8 1.29(3) .
C1 C5 1.79(3) .
C12 C10 1.86(3) .
N9 N3 1.12(3) 5_666
N9 N8 1.38(2) .
N3 N9 1.12(3) 5_666
N3 N2 1.38(2) .
N2 C14 1.92(3) 1_565
C10 C10 0.95(4) 2_675
C10 N5 1.33(2) 2_675
C16 C23 1.30(2) .
C16 C17 1.58(2) .
N7 C17 0.69(2) .
N7 C23 1.35(3) .
C23 C17 0.83(2) .
C5 C5 0.48(4) 2_675
C5 N1 1.31(2) 2_675
